data_4514885
loop_
_publ_author_name
'Gao, Xing'
'Xia, Miaoren'
'Yuan, Chunhao'
'Zhou, Leijie'
'Sun, Wei'
'Li, Cheng'
'Wu, Bo'
'Zhu, Dongyu'
'Zhang, Cheng'
'Zheng, Bing'
'Wang, Dongqi'
'Guo, Hongchao'

_publ_section_title
;
 Enantioselective Synthesis of Chiral Medium-Sized Cyclic Compounds via
 Tandem Cycloaddition/Cope Rearrangement Strategy
;
_journal_issue 3
_journal_name_full 'ACS Catalysis'
_journal_page_first 1645
_journal_paper_doi 10.1021/acscatal.8b04590
_journal_volume 9
_journal_year 2019
_chemical_absolute_configuration ad
_chemical_formula_moiety 'C32 H29 N3 O7 S, C H4 O'
_chemical_formula_sum 'C33 H33 N3 O8 S'
_chemical_formula_weight 631.68
_space_group_crystal_system orthorhombic
_space_group_IT_number 19
_space_group_name_Hall 'P 2ac 2ab'
_space_group_name_H-M_alt 'P 21 21 21'
_symmetry_space_group_name_Hall 'P 2ac 2ab'
_symmetry_space_group_name_H-M 'P 21 21 21'
_atom_sites_solution_hydrogens geom
_atom_sites_solution_primary dual
_audit_creation_date 2018-06-22
_audit_creation_method
;
Olex2 1.2
(compiled 2018.05.29 svn.r3508 for OlexSys, GUI svn.r5506)
;
_cell_angle_alpha 90
_cell_angle_beta 90
_cell_angle_gamma 90
_cell_formula_units_Z 4
_cell_length_a 8.7971(3)
_cell_length_b 17.2916(7)
_cell_length_c 20.3839(8)
_cell_measurement_reflns_used 10391
_cell_measurement_temperature 173(2)
_cell_measurement_theta_max 27.4430
_cell_measurement_theta_min 2.2900
_cell_volume 3100.7(2)
_computing_cell_refinement 'CrysAlisPro 1.171.39.9d (Rigaku OD, 2015)'
_computing_data_collection 'CrystalClear (Rigaku Inc., 2007)'
_computing_data_reduction 'CrysAlisPro 1.171.39.9d (Rigaku OD, 2015)'
_computing_molecular_graphics 'Olex2 (Dolomanov et al., 2009)'
_computing_publication_material 'CIFTAB (Sheldrick, 2014)'
_computing_structure_refinement 'ShelXL (Sheldrick, 2015)'
_computing_structure_solution 'ShelXT (Sheldrick, 2015)'
_diffrn_ambient_temperature 173.15
_diffrn_measured_fraction_theta_full 1.000
_diffrn_measured_fraction_theta_max 1.000
_diffrn_measurement_device_type 'MM007-HF CCD(Saturn 724+)'
_diffrn_measurement_method '\w scans at fixed \c = 45\%'
_diffrn_radiation_monochromator Confocal
_diffrn_radiation_type MoK\a
_diffrn_radiation_wavelength 0.71073
_diffrn_reflns_av_R_equivalents 0.0678
_diffrn_reflns_av_unetI/netI 0.0488
_diffrn_reflns_Laue_measured_fraction_full 1.000
_diffrn_reflns_Laue_measured_fraction_max 1.000
_diffrn_reflns_limit_h_max 11
_diffrn_reflns_limit_h_min -11
_diffrn_reflns_limit_k_max 22
_diffrn_reflns_limit_k_min -22
_diffrn_reflns_limit_l_max 26
_diffrn_reflns_limit_l_min -26
_diffrn_reflns_number 36530
_diffrn_reflns_point_group_measured_fraction_full 1.000
_diffrn_reflns_point_group_measured_fraction_max 1.000
_diffrn_reflns_theta_full 25.242
_diffrn_reflns_theta_max 27.483
_diffrn_reflns_theta_min 1.544
_diffrn_source 'Rotating Anode'
_exptl_absorpt_coefficient_mu 0.161
_exptl_absorpt_correction_T_max 1.00000
_exptl_absorpt_correction_T_min 0.54026
_exptl_absorpt_correction_type multi-scan
_exptl_absorpt_process_details
;
CrysAlisPro 1.171.39.9d (Rigaku Oxford Diffraction, 2015)
Empirical absorption correction using spherical harmonics,
 implemented in SCALE3 ABSPACK scaling algorithm.
;
_exptl_crystal_colour colorless
_exptl_crystal_density_diffrn 1.353
_exptl_crystal_description plate
_exptl_crystal_F_000 1328
_exptl_crystal_size_max 0.302
_exptl_crystal_size_mid 0.222
_exptl_crystal_size_min 0.053
_refine_diff_density_max 0.211
_refine_diff_density_min -0.268
_refine_diff_density_rms 0.039
_refine_ls_abs_structure_details
;
 Flack x determined using 1808 quotients [(I+)-(I-)]/[(I+)+(I-)]
 (Parsons, Flack and Wagner, Acta Cryst. B69 (2013) 249-259).
;
_refine_ls_abs_structure_Flack 0.03(6)
_refine_ls_extinction_method none
_refine_ls_goodness_of_fit_ref 1.100
_refine_ls_hydrogen_treatment constr
_refine_ls_matrix_type full
_refine_ls_number_parameters 410
_refine_ls_number_reflns 7130
_refine_ls_number_restraints 0
_refine_ls_restrained_S_all 1.100
_refine_ls_R_factor_all 0.0846
_refine_ls_R_factor_gt 0.0674
_refine_ls_shift/su_max 0.000
_refine_ls_shift/su_mean 0.000
_refine_ls_structure_factor_coef Fsqd
_refine_ls_weighting_details 'w=1/[\s^2^(Fo^2^)+(0.0461P)^2^+1.1384P] where P=(Fo^2^+2Fc^2^)/3'
_refine_ls_weighting_scheme calc
_refine_ls_wR_factor_gt 0.1250
_refine_ls_wR_factor_ref 0.1328
_reflns_Friedel_coverage 0.780
_reflns_Friedel_fraction_full 1.000
_reflns_Friedel_fraction_max 1.000
_reflns_number_gt 5922
_reflns_number_total 7130
_reflns_threshold_expression 'I > 2\s(I)'
_cod_data_source_file cs8b04590_si_003.cif
_cod_data_source_block mx7210
_cod_database_code 4514885
_shelx_shelxl_version_number 2016/6
_shelx_space_group_comment
;
The symmetry employed for this shelxl refinement is uniquely defined
by the following loop, which should always be used as a source of
symmetry information in preference to the above space-group names.
They are only intended as comments.
;
_shelx_estimated_absorpt_t_max 0.991
_shelx_estimated_absorpt_t_min 0.953
_olex2_refinement_description
;
1. Fixed Uiso
 At 1.2 times of:
  All C(H) groups, All C(H,H) groups
 At 1.5 times of:
  All C(H,H,H) groups, All O(H) groups
2.a Ternary CH refined with riding coordinates:
 C1(H1), C2(H2), C4(H4), C6(H6)
2.b Secondary CH2 refined with riding coordinates:
 C7(H7A,H7B), C10(H10A,H10B)
2.c Aromatic/amide H refined with riding coordinates:
 C9(H9), C12(H12), C13(H13), C14(H14), C15(H15), C16(H16), C20(H20), C21(H21),
 C22(H22), C23(H23), C25(H25), C27(H27), C28(H28), C30(H30), C31(H31)
2.d Idealised Me refined as rotating group:
 C18(H18A,H18B,H18C), C32(H32A,H32B,H32C), C33(H33A,H33B,H33C)
2.e Idealised tetrahedral OH refined as rotating group:
 O8(H8)
;
_olex2_submission_special_instructions 'No special instructions were received'

loop_
_space_group_symop_operation_xyz
'x, y, z'
'-x+1/2, -y, z+1/2'
'-x, y+1/2, -z+1/2'
'x+1/2, -y+1/2, -z'

loop_
_atom_site_label
_atom_site_type_symbol
_atom_site_fract_x
_atom_site_fract_y
_atom_site_fract_z
_atom_site_U_iso_or_equiv
_atom_site_adp_type
_atom_site_occupancy
_atom_site_site_symmetry_order
_atom_site_calc_flag
_atom_site_refinement_flags_posn
S1 S 1.01071(12) 0.77705(6) 0.65877(6) 0.0487(3) Uani 1 1 d .
O1 O 0.4046(3) 0.69475(15) 0.59831(13) 0.0403(7) Uani 1 1 d .
O2 O 0.5021(3) 0.62509(14) 0.68935(13) 0.0376(6) Uani 1 1 d .
O3 O 0.6566(4) 0.52447(17) 0.68515(16) 0.0538(8) Uani 1 1 d .
O4 O 0.5828(4) 0.84296(17) 0.56641(14) 0.0507(8) Uani 1 1 d .
O5 O 0.4476(3) 0.86741(16) 0.65782(15) 0.0477(7) Uani 1 1 d .
O6 O 1.0394(4) 0.76648(17) 0.59011(17) 0.0573(9) Uani 1 1 d .
O7 O 1.1205(3) 0.75587(18) 0.70714(19) 0.0627(9) Uani 1 1 d .
N1 N 0.8599(4) 0.7194(2) 0.67352(17) 0.0412(8) Uani 1 1 d .
N2 N 0.7944(4) 0.7305(2) 0.73668(17) 0.0431(8) Uani 1 1 d .
N3 N 0.7062(5) 0.6528(2) 0.82459(19) 0.0565(11) Uani 1 1 d .
C1 C 0.7083(5) 0.6276(2) 0.6086(2) 0.0430(10) Uani 1 1 d .
H1 H 0.811626 0.603686 0.606068 0.052 Uiso 1 1 calc R
C2 C 0.7325(5) 0.7140(2) 0.6250(2) 0.0396(9) Uani 1 1 d .
H2 H 0.760098 0.742881 0.584183 0.048 Uiso 1 1 calc R
C3 C 0.5940(4) 0.7544(2) 0.65917(19) 0.0360(9) Uani 1 1 d .
C4 C 0.4584(4) 0.6993(2) 0.66255(19) 0.0355(9) Uani 1 1 d .
H4 H 0.377913 0.722634 0.690993 0.043 Uiso 1 1 calc R
C5 C 0.6247(5) 0.5864(2) 0.6631(2) 0.0429(10) Uani 1 1 d .
C6 C 0.6552(4) 0.7775(3) 0.72979(19) 0.0377(9) Uani 1 1 d .
H6 H 0.686322 0.833083 0.728224 0.045 Uiso 1 1 calc R
C7 C 0.2907(5) 0.6372(2) 0.5852(2) 0.0427(10) Uani 1 1 d .
H7A H 0.220425 0.656719 0.551086 0.051 Uiso 1 1 calc R
H7B H 0.230784 0.627875 0.625577 0.051 Uiso 1 1 calc R
C8 C 0.3597(5) 0.5615(2) 0.56236(19) 0.0404(10) Uani 1 1 d .
C9 C 0.5032(6) 0.5525(2) 0.5425(2) 0.0466(10) Uani 1 1 d .
H9 H 0.529771 0.502172 0.527679 0.056 Uiso 1 1 calc R
C10 C 0.6290(6) 0.6122(3) 0.5406(2) 0.0509(12) Uani 1 1 d .
H10A H 0.586351 0.661528 0.524162 0.061 Uiso 1 1 calc R
H10B H 0.707152 0.594965 0.508802 0.061 Uiso 1 1 calc R
C11 C 0.2490(5) 0.4956(2) 0.56279(19) 0.0414(10) Uani 1 1 d .
C12 C 0.0985(6) 0.5057(3) 0.5416(2) 0.0493(11) Uani 1 1 d .
H12 H 0.065927 0.555029 0.526608 0.059 Uiso 1 1 calc R
C13 C -0.0027(6) 0.4448(3) 0.5422(2) 0.0552(12) Uani 1 1 d .
H13 H -0.104006 0.452575 0.527439 0.066 Uiso 1 1 calc R
C14 C 0.0413(6) 0.3727(3) 0.5641(2) 0.0550(12) Uani 1 1 d .
H14 H -0.028490 0.330776 0.563946 0.066 Uiso 1 1 calc R
C15 C 0.1884(7) 0.3623(3) 0.5861(3) 0.0601(13) Uani 1 1 d .
H15 H 0.219203 0.312983 0.601704 0.072 Uiso 1 1 calc R
C16 C 0.2921(6) 0.4230(3) 0.5859(2) 0.0519(12) Uani 1 1 d .
H16 H 0.392569 0.414979 0.601592 0.062 Uiso 1 1 calc R
C17 C 0.5432(5) 0.8262(2) 0.6210(2) 0.0386(9) Uani 1 1 d .
C18 C 0.3868(7) 0.9382(3) 0.6295(3) 0.0663(15) Uani 1 1 d .
H18A H 0.315242 0.925177 0.594352 0.099 Uiso 1 1 calc GR
H18B H 0.470190 0.969222 0.611558 0.099 Uiso 1 1 calc GR
H18C H 0.333948 0.967806 0.663568 0.099 Uiso 1 1 calc GR
C19 C 0.5546(5) 0.7665(3) 0.7897(2) 0.0440(10) Uani 1 1 d .
C20 C 0.4372(5) 0.8181(3) 0.8035(2) 0.0530(12) Uani 1 1 d .
H20 H 0.417513 0.859979 0.774536 0.064 Uiso 1 1 calc R
C21 C 0.3489(6) 0.8084(4) 0.8593(2) 0.0718(17) Uani 1 1 d .
H21 H 0.268734 0.843608 0.868406 0.086 Uiso 1 1 calc R
C22 C 0.3771(7) 0.7474(4) 0.9018(3) 0.0775(19) Uani 1 1 d .
H22 H 0.315252 0.740551 0.939589 0.093 Uiso 1 1 calc R
C23 C 0.4944(7) 0.6970(4) 0.8895(2) 0.0698(16) Uani 1 1 d .
H23 H 0.513906 0.655867 0.919293 0.084 Uiso 1 1 calc R
C24 C 0.5859(5) 0.7055(3) 0.8336(2) 0.0535(12) Uani 1 1 d .
C25 C 0.7980(5) 0.6661(3) 0.7772(2) 0.0502(11) Uani 1 1 d .
H25 H 0.875028 0.628774 0.769107 0.060 Uiso 1 1 calc R
C26 C 0.9563(5) 0.8733(2) 0.6736(2) 0.0427(10) Uani 1 1 d .
C27 C 0.9736(6) 0.9045(3) 0.7358(2) 0.0517(12) Uani 1 1 d .
H27 H 1.021781 0.875793 0.769688 0.062 Uiso 1 1 calc R
C28 C 0.9197(6) 0.9780(3) 0.7476(2) 0.0560(13) Uani 1 1 d .
H28 H 0.930915 0.999868 0.790077 0.067 Uiso 1 1 calc R
C29 C 0.8489(5) 1.0210(3) 0.6985(2) 0.0475(11) Uani 1 1 d .
C30 C 0.8360(5) 0.9884(2) 0.6363(2) 0.0474(11) Uani 1 1 d .
H30 H 0.789586 1.017184 0.602027 0.057 Uiso 1 1 calc R
C31 C 0.8896(5) 0.9147(2) 0.6235(2) 0.0437(10) Uani 1 1 d .
H31 H 0.880522 0.892997 0.580896 0.052 Uiso 1 1 calc R
C32 C 0.7871(7) 1.1010(3) 0.7116(3) 0.0731(16) Uani 1 1 d .
H32A H 0.676143 1.098629 0.715113 0.110 Uiso 1 1 calc GR
H32B H 0.815448 1.135505 0.675480 0.110 Uiso 1 1 calc GR
H32C H 0.829782 1.120739 0.752736 0.110 Uiso 1 1 calc GR
O8 O 0.8280(6) 0.5804(3) 0.9378(2) 0.0979(15) Uani 1 1 d .
H8 H 0.782258 0.590310 0.902561 0.147 Uiso 1 1 calc GR
C33 C 0.9284(13) 0.6397(4) 0.9519(3) 0.137(4) Uani 1 1 d .
H33A H 0.991576 0.650325 0.913401 0.205 Uiso 1 1 calc GR
H33B H 0.993375 0.624463 0.988779 0.205 Uiso 1 1 calc GR
H33C H 0.871200 0.686342 0.963714 0.205 Uiso 1 1 calc GR

loop_
_atom_site_aniso_label
_atom_site_aniso_U_11
_atom_site_aniso_U_22
_atom_site_aniso_U_33
_atom_site_aniso_U_23
_atom_site_aniso_U_13
_atom_site_aniso_U_12
S1 0.0292(5) 0.0407(5) 0.0762(8) 0.0121(5) 0.0129(6) 0.0052(5)
O1 0.0416(17) 0.0407(15) 0.0385(15) -0.0033(12) -0.0059(13) 0.0048(13)
O2 0.0339(15) 0.0386(14) 0.0404(15) 0.0052(11) 0.0020(13) 0.0038(13)
O3 0.049(2) 0.0415(17) 0.071(2) 0.0090(15) -0.0030(16) 0.0115(15)
O4 0.065(2) 0.0487(17) 0.0384(17) 0.0091(13) 0.0077(15) 0.0147(16)
O5 0.0516(18) 0.0436(15) 0.0480(17) 0.0023(14) 0.0034(15) 0.0196(14)
O6 0.052(2) 0.0436(17) 0.076(2) 0.0048(15) 0.0351(17) 0.0062(15)
O7 0.0280(16) 0.056(2) 0.104(3) 0.0236(19) -0.0033(17) 0.0021(14)
N1 0.0291(17) 0.0422(18) 0.052(2) 0.0091(16) 0.0099(16) 0.0026(16)
N2 0.0312(18) 0.050(2) 0.048(2) 0.0135(17) -0.0004(16) 0.0021(17)
N3 0.045(2) 0.070(3) 0.054(2) 0.020(2) -0.006(2) -0.011(2)
C1 0.037(2) 0.041(2) 0.050(3) -0.0014(19) 0.008(2) 0.0100(19)
C2 0.032(2) 0.040(2) 0.047(2) 0.0085(19) 0.0076(18) 0.0073(18)
C3 0.031(2) 0.042(2) 0.036(2) 0.0022(17) 0.0009(17) 0.0076(17)
C4 0.034(2) 0.038(2) 0.034(2) -0.0008(16) -0.0004(18) 0.0081(16)
C5 0.034(2) 0.043(2) 0.051(2) -0.003(2) -0.002(2) 0.0063(19)
C6 0.0246(19) 0.049(2) 0.040(2) 0.0022(18) 0.0007(16) 0.0024(18)
C7 0.038(2) 0.046(2) 0.044(2) -0.0080(19) -0.008(2) 0.006(2)
C8 0.048(3) 0.043(2) 0.030(2) -0.0061(17) -0.0043(19) 0.011(2)
C9 0.055(3) 0.045(2) 0.040(2) -0.0072(18) 0.002(2) 0.013(2)
C10 0.049(3) 0.059(3) 0.045(3) -0.008(2) 0.010(2) 0.009(2)
C11 0.049(3) 0.042(2) 0.033(2) -0.0060(17) -0.0047(19) 0.011(2)
C12 0.053(3) 0.044(2) 0.051(3) 0.001(2) -0.009(2) 0.009(2)
C13 0.054(3) 0.055(3) 0.057(3) -0.006(2) -0.007(3) 0.002(3)
C14 0.057(3) 0.052(3) 0.056(3) -0.007(2) 0.003(2) -0.004(2)
C15 0.068(4) 0.042(3) 0.070(3) 0.005(2) -0.001(3) 0.006(3)
C16 0.055(3) 0.048(3) 0.053(3) -0.001(2) -0.009(2) 0.013(2)
C17 0.036(2) 0.038(2) 0.041(2) -0.0019(18) -0.0022(19) 0.0053(18)
C18 0.080(4) 0.053(3) 0.066(3) 0.002(2) 0.002(3) 0.031(3)
C19 0.032(2) 0.065(3) 0.035(2) -0.002(2) -0.0039(17) -0.011(2)
C20 0.037(3) 0.084(3) 0.038(2) -0.010(2) 0.0015(19) -0.001(2)
C21 0.048(3) 0.124(5) 0.044(3) -0.023(3) 0.007(2) -0.007(3)
C22 0.058(4) 0.136(6) 0.039(3) -0.005(3) 0.009(3) -0.025(4)
C23 0.056(3) 0.110(4) 0.044(3) 0.009(3) -0.003(3) -0.028(3)
C24 0.040(3) 0.080(3) 0.040(2) 0.003(2) -0.005(2) -0.017(2)
C25 0.036(2) 0.056(3) 0.059(3) 0.017(2) -0.008(2) -0.005(2)
C26 0.033(2) 0.042(2) 0.053(3) 0.0065(19) 0.0133(19) 0.0010(18)
C27 0.044(3) 0.057(3) 0.054(3) 0.007(2) -0.006(2) -0.003(2)
C28 0.057(3) 0.065(3) 0.047(3) -0.010(2) 0.002(2) -0.012(3)
C29 0.038(3) 0.047(2) 0.058(3) -0.009(2) 0.008(2) 0.002(2)
C30 0.047(3) 0.041(2) 0.054(3) 0.001(2) 0.003(2) 0.007(2)
C31 0.049(3) 0.038(2) 0.044(2) 0.0007(19) 0.007(2) 0.001(2)
C32 0.063(4) 0.060(3) 0.097(4) -0.027(3) 0.013(3) 0.010(3)
O8 0.086(4) 0.119(4) 0.088(3) 0.052(3) -0.004(3) 0.007(3)
C33 0.276(13) 0.059(4) 0.075(4) -0.015(3) -0.085(6) 0.028(6)

loop_
_atom_type_symbol
_atom_type_description
_atom_type_scat_dispersion_real
_atom_type_scat_dispersion_imag
_atom_type_scat_source
C C 0.0033 0.0016 'International Tables Vol C Tables 4.2.6.8 and 6.1.1.4'
H H 0.0000 0.0000 'International Tables Vol C Tables 4.2.6.8 and 6.1.1.4'
N N 0.0061 0.0033 'International Tables Vol C Tables 4.2.6.8 and 6.1.1.4'
O O 0.0106 0.0060 'International Tables Vol C Tables 4.2.6.8 and 6.1.1.4'
S S 0.1246 0.1234 'International Tables Vol C Tables 4.2.6.8 and 6.1.1.4'

loop_
_geom_angle_atom_site_label_1
_geom_angle_atom_site_label_2
_geom_angle_atom_site_label_3
_geom_angle
O6 S1 N1 103.73(19)
O6 S1 C26 109.66(19)
O7 S1 O6 121.5(2)
O7 S1 N1 104.92(17)
O7 S1 C26 107.9(2)
N1 S1 C26 108.33(18)
C4 O1 C7 116.7(3)
C5 O2 C4 119.5(3)
C17 O5 C18 117.2(4)
N2 N1 S1 113.6(3)
N2 N1 C2 107.6(3)
C2 N1 S1 120.5(3)
N1 N2 C6 108.9(3)
C25 N2 N1 114.9(4)
C25 N2 C6 121.2(3)
C25 N3 C24 117.2(4)
C2 C1 H1 106.6
C2 C1 C10 114.5(3)
C5 C1 H1 106.6
C5 C1 C2 111.4(3)
C5 C1 C10 110.6(4)
C10 C1 H1 106.6
N1 C2 C1 107.8(3)
N1 C2 H2 109.6
N1 C2 C3 105.1(3)
C1 C2 H2 109.6
C1 C2 C3 114.8(3)
C3 C2 H2 109.6
C2 C3 C6 104.6(3)
C4 C3 C2 110.4(3)
C4 C3 C6 112.4(3)
C4 C3 C17 107.5(3)
C17 C3 C2 111.2(3)
C17 C3 C6 110.9(3)
O1 C4 O2 113.2(3)
O1 C4 C3 104.9(3)
O1 C4 H4 109.1
O2 C4 C3 111.3(3)
O2 C4 H4 109.1
C3 C4 H4 109.1
O2 C5 C1 116.0(3)
O3 C5 O2 118.2(4)
O3 C5 C1 125.8(4)
N2 C6 C3 103.3(3)
N2 C6 H6 107.8
N2 C6 C19 109.7(3)
C3 C6 H6 107.8
C19 C6 C3 120.0(3)
C19 C6 H6 107.8
O1 C7 H7A 109.2
O1 C7 H7B 109.2
O1 C7 C8 112.0(4)
H7A C7 H7B 107.9
C8 C7 H7A 109.2
C8 C7 H7B 109.2
C9 C8 C7 125.0(4)
C9 C8 C11 121.8(4)
C11 C8 C7 113.2(4)
C8 C9 H9 115.9
C8 C9 C10 128.2(4)
C10 C9 H9 115.9
C1 C10 H10A 108.6
C1 C10 H10B 108.6
C9 C10 C1 114.6(4)
C9 C10 H10A 108.6
C9 C10 H10B 108.6
H10A C10 H10B 107.6
C12 C11 C8 121.1(4)
C16 C11 C8 120.7(4)
C16 C11 C12 118.2(5)
C11 C12 H12 119.6
C13 C12 C11 120.8(4)
C13 C12 H12 119.6
C12 C13 H13 119.6
C12 C13 C14 120.8(5)
C14 C13 H13 119.6
C13 C14 H14 120.5
C13 C14 C15 119.0(5)
C15 C14 H14 120.5
C14 C15 H15 119.5
C14 C15 C16 121.0(5)
C16 C15 H15 119.5
C11 C16 H16 119.9
C15 C16 C11 120.2(5)
C15 C16 H16 119.9
O4 C17 O5 125.2(4)
O4 C17 C3 125.5(4)
O5 C17 C3 109.3(3)
O5 C18 H18A 109.5
O5 C18 H18B 109.5
O5 C18 H18C 109.5
H18A C18 H18B 109.5
H18A C18 H18C 109.5
H18B C18 H18C 109.5
C20 C19 C6 120.9(4)
C20 C19 C24 119.8(4)
C24 C19 C6 119.3(4)
C19 C20 H20 119.9
C21 C20 C19 120.2(5)
C21 C20 H20 119.9
C20 C21 H21 119.9
C22 C21 C20 120.3(5)
C22 C21 H21 119.9
C21 C22 H22 119.9
C23 C22 C21 120.2(5)
C23 C22 H22 119.9
C22 C23 H23 119.6
C22 C23 C24 120.8(5)
C24 C23 H23 119.6
N3 C24 C19 123.2(4)
C23 C24 N3 117.9(5)
C23 C24 C19 118.8(5)
N2 C25 H25 117.3
N3 C25 N2 125.4(5)
N3 C25 H25 117.3
C27 C26 S1 119.7(3)
C31 C26 S1 118.7(3)
C31 C26 C27 121.5(4)
C26 C27 H27 120.6
C28 C27 C26 118.7(4)
C28 C27 H27 120.6
C27 C28 H28 119.3
C27 C28 C29 121.4(4)
C29 C28 H28 119.3
C28 C29 C32 121.5(4)
C30 C29 C28 118.3(4)
C30 C29 C32 120.2(4)
C29 C30 H30 119.4
C31 C30 C29 121.1(4)
C31 C30 H30 119.4
C26 C31 C30 119.0(4)
C26 C31 H31 120.5
C30 C31 H31 120.5
C29 C32 H32A 109.5
C29 C32 H32B 109.5
C29 C32 H32C 109.5
H32A C32 H32B 109.5
H32A C32 H32C 109.5
H32B C32 H32C 109.5
C33 O8 H8 109.5
O8 C33 H33A 109.5
O8 C33 H33B 109.5
O8 C33 H33C 109.5
H33A C33 H33B 109.5
H33A C33 H33C 109.5
H33B C33 H33C 109.5

loop_
_geom_bond_atom_site_label_1
_geom_bond_atom_site_label_2
_geom_bond_distance
S1 O6 1.434(3)
S1 O7 1.428(4)
S1 N1 1.686(3)
S1 C26 1.758(4)
O1 C4 1.395(5)
O1 C7 1.438(5)
O2 C4 1.447(4)
O2 C5 1.378(5)
O3 C5 1.195(5)
O4 C17 1.201(5)
O5 C17 1.333(5)
O5 C18 1.455(5)
N1 N2 1.424(5)
N1 C2 1.498(5)
N2 C6 1.476(5)
N2 C25 1.387(5)
N3 C24 1.409(6)
N3 C25 1.280(6)
C1 H1 1.0000
C1 C2 1.546(6)
C1 C5 1.510(6)
C1 C10 1.576(6)
C2 H2 1.0000
C2 C3 1.567(5)
C3 C4 1.529(5)
C3 C6 1.588(6)
C3 C17 1.532(5)
C4 H4 1.0000
C6 H6 1.0000
C6 C19 1.521(5)
C7 H7A 0.9900
C7 H7B 0.9900
C7 C8 1.515(6)
C8 C9 1.335(6)
C8 C11 1.499(6)
C9 H9 0.9500
C9 C10 1.514(7)
C10 H10A 0.9900
C10 H10B 0.9900
C11 C12 1.404(7)
C11 C16 1.394(6)
C12 H12 0.9500
C12 C13 1.379(7)
C13 H13 0.9500
C13 C14 1.379(6)
C14 H14 0.9500
C14 C15 1.382(7)
C15 H15 0.9500
C15 C16 1.390(7)
C16 H16 0.9500
C18 H18A 0.9800
C18 H18B 0.9800
C18 H18C 0.9800
C19 C20 1.393(6)
C19 C24 1.410(6)
C20 H20 0.9500
C20 C21 1.388(7)
C21 H21 0.9500
C21 C22 1.387(8)
C22 H22 0.9500
C22 C23 1.374(8)
C23 H23 0.9500
C23 C24 1.404(7)
C25 H25 0.9500
C26 C27 1.387(6)
C26 C31 1.378(6)
C27 H27 0.9500
C27 C28 1.378(6)
C28 H28 0.9500
C28 C29 1.394(7)
C29 C30 1.392(6)
C29 C32 1.509(6)
C30 H30 0.9500
C30 C31 1.383(6)
C31 H31 0.9500
C32 H32A 0.9800
C32 H32B 0.9800
C32 H32C 0.9800
O8 H8 0.8400
O8 C33 1.384(9)
C33 H33A 0.9800
C33 H33B 0.9800
C33 H33C 0.9800

loop_
_geom_hbond_atom_site_label_D
_geom_hbond_atom_site_label_H
_geom_hbond_atom_site_label_A
_geom_hbond_distance_DH
_geom_hbond_distance_HA
_geom_hbond_distance_DA
_geom_hbond_angle_DHA
O8 H8 N3 0.84 2.04 2.835(5) 158.8

loop_
_geom_torsion_atom_site_label_1
_geom_torsion_atom_site_label_2
_geom_torsion_atom_site_label_3
_geom_torsion_atom_site_label_4
_geom_torsion
S1 N1 N2 C6 102.0(3)
S1 N1 N2 C25 -118.3(3)
S1 N1 C2 C1 126.3(3)
S1 N1 C2 C3 -110.8(3)
S1 C26 C27 C28 -175.1(4)
S1 C26 C31 C30 175.1(3)
O1 C7 C8 C9 -13.9(6)
O1 C7 C8 C11 167.1(3)
O6 S1 N1 N2 -169.8(3)
O6 S1 N1 C2 -40.0(3)
O6 S1 C26 C27 -157.6(4)
O6 S1 C26 C31 25.8(4)
O7 S1 N1 N2 61.8(3)
O7 S1 N1 C2 -168.4(3)
O7 S1 C26 C27 -23.3(4)
O7 S1 C26 C31 160.1(3)
N1 S1 C26 C27 89.8(4)
N1 S1 C26 C31 -86.8(4)
N1 N2 C6 C3 30.8(4)
N1 N2 C6 C19 159.9(3)
N1 N2 C25 N3 -155.0(4)
N1 C2 C3 C4 -123.7(3)
N1 C2 C3 C6 -2.7(4)
N1 C2 C3 C17 117.0(3)
N2 N1 C2 C1 -101.2(3)
N2 N1 C2 C3 21.7(4)
N2 C6 C19 C20 163.6(4)
N2 C6 C19 C24 -13.2(5)
C1 C2 C3 C4 -5.5(5)
C1 C2 C3 C6 115.6(4)
C1 C2 C3 C17 -124.7(4)
C2 N1 N2 C6 -34.0(4)
C2 N1 N2 C25 105.7(4)
C2 C1 C5 O2 43.7(5)
C2 C1 C5 O3 -135.6(4)
C2 C1 C10 C9 -134.7(4)
C2 C3 C4 O1 -72.7(4)
C2 C3 C4 O2 50.1(4)
C2 C3 C6 N2 -16.1(4)
C2 C3 C6 C19 -138.5(4)
C2 C3 C17 O4 12.6(6)
C2 C3 C17 O5 -167.4(3)
C3 C6 C19 C20 -77.2(5)
C3 C6 C19 C24 106.0(4)
C4 O1 C7 C8 -92.3(4)
C4 O2 C5 O3 -178.5(4)
C4 O2 C5 C1 2.2(5)
C4 C3 C6 N2 103.7(3)
C4 C3 C6 C19 -18.8(5)
C4 C3 C17 O4 -108.3(5)
C4 C3 C17 O5 71.6(4)
C5 O2 C4 O1 66.4(4)
C5 O2 C4 C3 -51.6(4)
C5 C1 C2 N1 76.8(4)
C5 C1 C2 C3 -39.9(5)
C5 C1 C10 C9 -7.9(5)
C6 N2 C25 N3 -20.7(7)
C6 C3 C4 O1 171.0(3)
C6 C3 C4 O2 -66.2(4)
C6 C3 C17 O4 128.5(4)
C6 C3 C17 O5 -51.5(4)
C6 C19 C20 C21 -178.3(4)
C6 C19 C24 N3 -0.6(6)
C6 C19 C24 C23 178.5(4)
C7 O1 C4 O2 49.2(4)
C7 O1 C4 C3 170.7(3)
C7 C8 C9 C10 2.6(7)
C7 C8 C11 C12 41.0(5)
C7 C8 C11 C16 -137.3(4)
C8 C9 C10 C1 79.8(6)
C8 C11 C12 C13 -179.9(4)
C8 C11 C16 C15 180.0(4)
C9 C8 C11 C12 -138.0(5)
C9 C8 C11 C16 43.6(6)
C10 C1 C2 N1 -156.8(3)
C10 C1 C2 C3 86.5(4)
C10 C1 C5 O2 -84.8(4)
C10 C1 C5 O3 95.9(5)
C11 C8 C9 C10 -178.5(4)
C11 C12 C13 C14 0.4(7)
C12 C11 C16 C15 1.6(7)
C12 C13 C14 C15 0.7(7)
C13 C14 C15 C16 -0.7(8)
C14 C15 C16 C11 -0.5(8)
C16 C11 C12 C13 -1.5(7)
C17 C3 C4 O1 48.7(4)
C17 C3 C4 O2 171.6(3)
C17 C3 C6 N2 -136.0(3)
C17 C3 C6 C19 101.5(4)
C18 O5 C17 O4 0.0(6)
C18 O5 C17 C3 -179.9(4)
C19 C20 C21 C22 0.2(7)
C20 C19 C24 N3 -177.4(4)
C20 C19 C24 C23 1.7(6)
C20 C21 C22 C23 1.1(8)
C21 C22 C23 C24 -0.9(8)
C22 C23 C24 N3 178.7(5)
C22 C23 C24 C19 -0.5(7)
C24 N3 C25 N2 4.3(7)
C24 C19 C20 C21 -1.5(6)
C25 N2 C6 C3 -105.9(4)
C25 N2 C6 C19 23.2(5)
C25 N3 C24 C19 6.2(7)
C25 N3 C24 C23 -172.9(4)
C26 S1 N1 N2 -53.3(3)
C26 S1 N1 C2 76.5(3)
C26 C27 C28 C29 -0.1(7)
C27 C26 C31 C30 -1.4(7)
C27 C28 C29 C30 -1.1(7)
C27 C28 C29 C32 178.9(5)
C28 C29 C30 C31 1.0(7)
C29 C30 C31 C26 0.2(7)
C31 C26 C27 C28 1.4(7)
C32 C29 C30 C31 -178.9(5)
